data_7013527
loop_
_publ_author_name
'Steel, Peter J.'
'Sumby, Christopher J.'

_publ_section_title
;
 Coordination chemistry of di-2-pyridylmethane and related bridging
 ligands with silver(i), copper(ii), palladium(ii) and zinc(ii)
;
_journal_issue 23
_journal_name_full 'Dalton Transactions'
_journal_page_first 4505
_journal_paper_doi 10.1039/b309479k
_journal_year 2003
_chemical_formula_sum 'C30 H40 N4 O14 Pd2'
_chemical_formula_weight 893.46
_chemical_name_systematic
;
?
;
_space_group_IT_number 15
_symmetry_cell_setting monoclinic
_symmetry_space_group_name_Hall '-C 2yc'
_symmetry_space_group_name_H-M 'C 1 2/c 1'
_atom_sites_solution_hydrogens geom
_atom_sites_solution_primary direct
_atom_sites_solution_secondary difmap
_audit_creation_method SHELXL-97
_cell_angle_alpha 90.00
_cell_angle_beta 125.925(5)
_cell_angle_gamma 90.00
_cell_formula_units_Z 4
_cell_length_a 19.644(8)
_cell_length_b 15.938(6)
_cell_length_c 14.847(6)
_cell_measurement_reflns_used 4225
_cell_measurement_temperature 168(2)
_cell_measurement_theta_max 26.36
_cell_measurement_theta_min 2.56
_cell_volume 3764(3)
_computing_cell_refinement 'Bruker SMART'
_computing_data_collection 'Bruker SMART'
_computing_data_reduction 'Bruker SAINT'
_computing_molecular_graphics 'Bruker SHELXTL'
_computing_publication_material 'Bruker SHELXTL'
_computing_structure_refinement 'SHELXL-97 (Sheldrick, 1997)'
_computing_structure_solution 'SHELXS-97 (Sheldrick, 1990)'
_diffrn_ambient_temperature 168(2)
_diffrn_measured_fraction_theta_full 0.992
_diffrn_measured_fraction_theta_max 0.992
_diffrn_measurement_device_type 'CCD area detector'
_diffrn_measurement_method 'phi and omega scans'
_diffrn_radiation_monochromator graphite
_diffrn_radiation_source 'fine-focus sealed tube'
_diffrn_radiation_type MoK\a
_diffrn_radiation_wavelength 0.71073
_diffrn_reflns_av_R_equivalents 0.0267
_diffrn_reflns_av_sigmaI/netI 0.0195
_diffrn_reflns_limit_h_max 18
_diffrn_reflns_limit_h_min -23
_diffrn_reflns_limit_k_max 18
_diffrn_reflns_limit_k_min -18
_diffrn_reflns_limit_l_max 17
_diffrn_reflns_limit_l_min -6
_diffrn_reflns_number 12495
_diffrn_reflns_theta_full 25.00
_diffrn_reflns_theta_max 25.00
_diffrn_reflns_theta_min 1.90
_exptl_absorpt_coefficient_mu 1.023
_exptl_absorpt_correction_T_max 1.000000
_exptl_absorpt_correction_T_min 0.752192
_exptl_absorpt_correction_type multi-scan
_exptl_absorpt_process_details 'Blessing, Acta Cryst. (1995) A51 33-38'
_exptl_crystal_colour yellow
_exptl_crystal_density_diffrn 1.577
_exptl_crystal_density_meas 0
_exptl_crystal_density_method 'not measured'
_exptl_crystal_description block
_exptl_crystal_F_000 1808
_exptl_crystal_size_max 0.55
_exptl_crystal_size_mid 0.43
_exptl_crystal_size_min 0.21
_refine_diff_density_max 0.324
_refine_diff_density_min -0.666
_refine_diff_density_rms 0.068
_refine_ls_extinction_method none
_refine_ls_goodness_of_fit_ref 1.079
_refine_ls_hydrogen_treatment mixed
_refine_ls_matrix_type full
_refine_ls_number_parameters 244
_refine_ls_number_reflns 3285
_refine_ls_number_restraints 9
_refine_ls_restrained_S_all 2.231
_refine_ls_R_factor_all 0.0271
_refine_ls_R_factor_gt 0.0230
_refine_ls_shift/su_max 0.001
_refine_ls_shift/su_mean 0.000
_refine_ls_structure_factor_coef Fsqd
_refine_ls_weighting_details 'calc w=1/[\s^2^(Fo^2^)+(0.0381P)^2^+2.1518P] where P=(Fo^2^+2Fc^2^)/3'
_refine_ls_weighting_scheme calc
_refine_ls_wR_factor_gt 0.0620
_refine_ls_wR_factor_ref 0.0634
_reflns_number_gt 2908
_reflns_number_total 3285
_reflns_threshold_expression >2sigma(I)
_cod_data_source_file b309479k.txt
_cod_data_source_block Compound-23
_cod_depositor_comments
;
The following automatic conversions were performed:
'_symmetry_cell_setting' value 'Monoclinic' changed to 'monoclinic'
according to '/home/saulius/struct/CIF-dictionaries/cif_core.dic'
dictionary named 'cif_core.dic' version 2.4.1 from 2010-06-29.

Automatic conversion script
Id: cif_fix_enum 1527 2010-12-29 10:47:43Z saulius 
;
_cod_original_sg_symbol_H-M C2/c
_cod_database_code 7013527

loop_
_symmetry_equiv_pos_as_xyz
'x, y, z'
'-x, y, -z+1/2'
'x+1/2, y+1/2, z'
'-x+1/2, y+1/2, -z+1/2'
'-x, -y, -z'
'x, -y, z-1/2'
'-x+1/2, -y+1/2, -z'
'x+1/2, -y+1/2, z-1/2'

loop_
_atom_site_label
_atom_site_type_symbol
_atom_site_fract_x
_atom_site_fract_y
_atom_site_fract_z
_atom_site_U_iso_or_equiv
_atom_site_adp_type
_atom_site_occupancy
_atom_site_symmetry_multiplicity
_atom_site_calc_flag
_atom_site_refinement_flags
_atom_site_disorder_assembly
_atom_site_disorder_group
Pd1 Pd 0.11233(2) 0.35323(2) 0.71486(3) 0.02429(17) Uani 1 1 d . . .
C1 C 0.0009(3) 0.4866(3) 0.5434(4) 0.0234(10) Uani 1 1 d . . .
N11 N -0.0146(3) 0.3525(2) 0.6063(3) 0.0239(9) Uani 1 1 d . . .
C12 C -0.0542(3) 0.4169(3) 0.5335(3) 0.0241(10) Uani 1 1 d . . .
C13 C -0.1406(3) 0.4180(3) 0.4552(4) 0.0292(11) Uani 1 1 d . . .
H13A H -0.1672 0.4644 0.4062 0.035 Uiso 1 1 calc R . .
C14 C -0.1879(3) 0.3506(3) 0.4490(4) 0.0345(12) Uani 1 1 d . . .
H14A H -0.2472 0.3498 0.3951 0.041 Uiso 1 1 calc R . .
C15 C -0.1473(3) 0.2846(3) 0.5226(4) 0.0315(11) Uani 1 1 d . . .
H15A H -0.1783 0.2377 0.5199 0.038 Uiso 1 1 calc R . .
C16 C -0.0609(3) 0.2876(3) 0.6003(4) 0.0275(11) Uani 1 1 d . . .
H16A H -0.0335 0.2424 0.6511 0.033 Uiso 1 1 calc R . .
N21 N 0.1089(2) 0.4766(2) 0.7423(3) 0.0252(9) Uani 1 1 d . . .
C22 C 0.0548(3) 0.5277(3) 0.6552(4) 0.0247(10) Uani 1 1 d . . .
C23 C 0.0496(3) 0.6127(3) 0.6699(4) 0.0307(11) Uani 1 1 d . . .
H23A H 0.0106 0.6471 0.6084 0.037 Uiso 1 1 calc R . .
C24 C 0.1020(4) 0.6468(3) 0.7755(5) 0.0393(13) Uani 1 1 d . . .
H24A H 0.0995 0.7050 0.7873 0.047 Uiso 1 1 calc R . .
C25 C 0.1580(4) 0.5949(4) 0.8632(4) 0.0400(13) Uani 1 1 d . . .
H25A H 0.1948 0.6173 0.9361 0.048 Uiso 1 1 calc R . .
C26 C 0.1605(3) 0.5104(3) 0.8448(4) 0.0330(11) Uani 1 1 d . . .
H26A H 0.1993 0.4753 0.9057 0.040 Uiso 1 1 calc R . .
O30 O 0.2384(2) 0.3512(2) 0.8261(3) 0.0357(9) Uani 1 1 d . . .
C30 C 0.3751(4) 0.3754(4) 0.8762(6) 0.0603(19) Uani 1 1 d . . .
H30A H 0.4026 0.4030 0.8464 0.090 Uiso 1 1 calc R . .
H30B H 0.3895 0.3156 0.8875 0.090 Uiso 1 1 calc R . .
H30C H 0.3944 0.4011 0.9474 0.090 Uiso 1 1 calc R . .
C31 C 0.2806(3) 0.3853(3) 0.7947(5) 0.0380(13) Uani 1 1 d . . .
O31 O 0.2488(2) 0.4240(3) 0.7071(3) 0.0516(11) Uani 1 1 d . . .
O40 O 0.1181(2) 0.2279(2) 0.6966(3) 0.0339(8) Uani 1 1 d . . .
O41 O 0.0841(3) 0.2455(2) 0.5260(3) 0.0543(12) Uani 1 1 d . . .
C40 C 0.1210(5) 0.1074(4) 0.6052(6) 0.0615(19) Uani 1 1 d . . .
H40A H 0.1111 0.0920 0.5345 0.092 Uiso 1 1 calc R . .
H40B H 0.0822 0.0761 0.6139 0.092 Uiso 1 1 calc R . .
H40C H 0.1791 0.0936 0.6667 0.092 Uiso 1 1 calc R . .
C41 C 0.1064(3) 0.2013(3) 0.6060(4) 0.0373(12) Uani 1 1 d . . .
O50 O 0.0765(4) 0.1683(3) 0.3511(5) 0.0687(14) Uani 1 1 d D . .
H50A H 0.083(6) 0.188(6) 0.406(5) 0.103 Uiso 1 1 d D . .
H50B H 0.029(3) 0.154(6) 0.316(8) 0.103 Uiso 1 1 d D . .
O60 O 0.0849(3) 0.1138(3) 0.8132(4) 0.0508(11) Uani 1 1 d D . .
H60A H 0.094(5) 0.145(4) 0.777(6) 0.076 Uiso 1 1 d D . .
H60B H 0.109(5) 0.068(3) 0.832(6) 0.076 Uiso 1 1 d D . .
O70 O 0.3248(3) 0.4691(3) 0.6062(4) 0.0502(11) Uani 1 1 d D . .
H70A H 0.306(5) 0.458(5) 0.641(6) 0.075 Uiso 1 1 d D . .
H70B H 0.361(4) 0.435(4) 0.633(6) 0.075 Uiso 1 1 d D . .

loop_
_atom_site_aniso_label
_atom_site_aniso_U_11
_atom_site_aniso_U_22
_atom_site_aniso_U_33
_atom_site_aniso_U_23
_atom_site_aniso_U_13
_atom_site_aniso_U_12
Pd1 0.0197(2) 0.0239(2) 0.0245(2) 0.00446(13) 0.01035(18) 0.00091(15)
C1 0.019(2) 0.022(2) 0.026(2) 0.0025(18) 0.0118(19) 0.0028(19)
N11 0.023(2) 0.025(2) 0.0239(19) 0.0012(15) 0.0137(17) -0.0010(17)
C12 0.026(2) 0.026(2) 0.024(2) 0.0009(18) 0.016(2) 0.001(2)
C13 0.024(3) 0.033(3) 0.028(2) 0.0055(19) 0.013(2) 0.003(2)
C14 0.019(3) 0.043(3) 0.035(3) 0.000(2) 0.012(2) -0.002(2)
C15 0.028(3) 0.035(3) 0.034(2) -0.002(2) 0.020(2) -0.007(2)
C16 0.031(3) 0.024(3) 0.029(2) 0.0013(19) 0.018(2) -0.002(2)
N21 0.022(2) 0.028(2) 0.0233(18) 0.0020(16) 0.0121(17) -0.0029(17)
C22 0.022(2) 0.028(3) 0.026(2) 0.0028(18) 0.015(2) -0.001(2)
C23 0.032(3) 0.029(3) 0.032(2) 0.003(2) 0.019(2) 0.002(2)
C24 0.045(3) 0.032(3) 0.042(3) -0.007(2) 0.027(3) -0.003(2)
C25 0.041(3) 0.041(3) 0.032(3) -0.009(2) 0.018(3) -0.007(3)
C26 0.030(3) 0.040(3) 0.024(2) 0.002(2) 0.013(2) -0.003(2)
O30 0.0241(19) 0.036(2) 0.0367(19) 0.0104(15) 0.0121(17) 0.0022(15)
C30 0.027(3) 0.061(4) 0.075(5) 0.026(4) 0.021(3) 0.005(3)
C31 0.026(3) 0.030(3) 0.048(3) 0.007(2) 0.016(3) 0.002(2)
O31 0.035(2) 0.063(3) 0.057(2) 0.026(2) 0.027(2) 0.010(2)
O40 0.033(2) 0.0267(19) 0.0375(19) 0.0047(15) 0.0182(17) 0.0036(15)
O41 0.082(3) 0.038(2) 0.047(2) 0.0080(18) 0.040(2) 0.017(2)
C40 0.086(5) 0.037(4) 0.062(4) 0.006(3) 0.044(4) 0.016(4)
C41 0.033(3) 0.033(3) 0.041(3) 0.003(2) 0.019(2) 0.008(2)
O50 0.103(4) 0.053(3) 0.068(3) -0.001(3) 0.060(4) 0.006(3)
O60 0.058(3) 0.036(2) 0.069(3) 0.006(2) 0.043(3) 0.007(2)
O70 0.046(3) 0.053(3) 0.052(2) 0.006(2) 0.029(2) 0.002(2)

loop_
_atom_type_symbol
_atom_type_description
_atom_type_scat_dispersion_real
_atom_type_scat_dispersion_imag
_atom_type_scat_source
C C 0.0033 0.0016 'International Tables Vol C Tables 4.2.6.8 and 6.1.1.4'
H H 0.0000 0.0000 'International Tables Vol C Tables 4.2.6.8 and 6.1.1.4'
N N 0.0061 0.0033 'International Tables Vol C Tables 4.2.6.8 and 6.1.1.4'
O O 0.0106 0.0060 'International Tables Vol C Tables 4.2.6.8 and 6.1.1.4'
Pd Pd -0.9988 1.0072 'International Tables Vol C Tables 4.2.6.8 and 6.1.1.4'

loop_
_geom_angle_atom_site_label_1
_geom_angle_atom_site_label_2
_geom_angle_atom_site_label_3
_geom_angle
_geom_angle_site_symmetry_1
_geom_angle_site_symmetry_3
_geom_angle_publ_flag
O30 Pd1 N21 91.20(15) . . ?
O30 Pd1 N11 178.14(14) . . ?
N21 Pd1 N11 89.70(15) . . ?
O30 Pd1 O40 87.45(14) . . ?
N21 Pd1 O40 176.61(13) . . ?
N11 Pd1 O40 91.57(14) . . ?
C1 C1 C12 122.2(5) 5_566 . ?
C1 C1 C22 122.0(5) 5_566 . ?
C12 C1 C22 115.7(4) . . ?
C16 N11 C12 118.6(4) . . ?
C16 N11 Pd1 121.8(3) . . ?
C12 N11 Pd1 119.5(3) . . ?
N11 C12 C13 121.7(4) . . ?
N11 C12 C1 116.1(4) . . ?
C13 C12 C1 122.2(4) . . ?
C12 C13 C14 119.3(5) . . ?
C15 C14 C13 118.9(5) . . ?
C16 C15 C14 119.2(5) . . ?
N11 C16 C15 122.2(4) . . ?
C26 N21 C22 118.9(4) . . ?
C26 N21 Pd1 121.7(3) . . ?
C22 N21 Pd1 119.4(3) . . ?
N21 C22 C23 121.6(4) . . ?
N21 C22 C1 116.2(4) . . ?
C23 C22 C1 122.2(4) . . ?
C24 C23 C22 119.2(5) . . ?
C25 C24 C23 118.9(5) . . ?
C26 C25 C24 119.9(5) . . ?
N21 C26 C25 121.5(5) . . ?
C31 O30 Pd1 116.1(3) . . ?
O31 C31 O30 124.1(5) . . ?
O31 C31 C30 121.4(5) . . ?
O30 C31 C30 114.5(5) . . ?
C41 O40 Pd1 118.1(3) . . ?
O41 C41 O40 124.4(5) . . ?
O41 C41 C40 121.4(5) . . ?
O40 C41 C40 114.2(5) . . ?

loop_
_geom_bond_atom_site_label_1
_geom_bond_atom_site_label_2
_geom_bond_distance
_geom_bond_site_symmetry_2
_geom_bond_publ_flag
Pd1 O30 2.016(4) . ?
Pd1 N21 2.017(4) . ?
Pd1 N11 2.024(4) . ?
Pd1 O40 2.028(4) . ?
C1 C1 1.339(9) 5_566 ?
C1 C12 1.497(7) . ?
C1 C22 1.497(6) . ?
N11 C16 1.346(6) . ?
N11 C12 1.357(6) . ?
C12 C13 1.385(6) . ?
C13 C14 1.388(7) . ?
C14 C15 1.384(7) . ?
C15 C16 1.383(7) . ?
N21 C26 1.351(6) . ?
N21 C22 1.361(6) . ?
C22 C23 1.386(7) . ?
C23 C24 1.385(7) . ?
C24 C25 1.383(8) . ?
C25 C26 1.380(8) . ?
O30 C31 1.285(7) . ?
C30 C31 1.517(8) . ?
C31 O31 1.229(7) . ?
O40 C41 1.296(6) . ?
O41 C41 1.221(6) . ?
C40 C41 1.525(8) . ?

loop_
_geom_torsion_atom_site_label_1
_geom_torsion_atom_site_label_2
_geom_torsion_atom_site_label_3
_geom_torsion_atom_site_label_4
_geom_torsion
_geom_torsion_site_symmetry_1
_geom_torsion_site_symmetry_2
_geom_torsion_site_symmetry_3
_geom_torsion_site_symmetry_4
_geom_torsion_publ_flag
O30 Pd1 N11 C16 -23(5) . . . . ?
N21 Pd1 N11 C16 -141.3(4) . . . . ?
O40 Pd1 N11 C16 35.6(4) . . . . ?
O30 Pd1 N11 C12 161(4) . . . . ?
N21 Pd1 N11 C12 42.1(3) . . . . ?
O40 Pd1 N11 C12 -141.1(3) . . . . ?
C16 N11 C12 C13 1.1(7) . . . . ?
Pd1 N11 C12 C13 177.8(3) . . . . ?
C16 N11 C12 C1 -179.2(4) . . . . ?
Pd1 N11 C12 C1 -2.5(5) . . . . ?
C1 C1 C12 N11 126.5(6) 5_566 . . . ?
C22 C1 C12 N11 -56.7(5) . . . . ?
C1 C1 C12 C13 -53.8(8) 5_566 . . . ?
C22 C1 C12 C13 123.0(5) . . . . ?
N11 C12 C13 C14 -1.5(7) . . . . ?
C1 C12 C13 C14 178.8(4) . . . . ?
C12 C13 C14 C15 0.9(7) . . . . ?
C13 C14 C15 C16 0.1(7) . . . . ?
C12 N11 C16 C15 0.0(7) . . . . ?
Pd1 N11 C16 C15 -176.7(4) . . . . ?
C14 C15 C16 N11 -0.6(7) . . . . ?
O30 Pd1 N21 C26 -37.4(4) . . . . ?
N11 Pd1 N21 C26 141.0(4) . . . . ?
O40 Pd1 N21 C26 29(3) . . . . ?
O30 Pd1 N21 C22 141.0(4) . . . . ?
N11 Pd1 N21 C22 -40.6(4) . . . . ?
O40 Pd1 N21 C22 -153(2) . . . . ?
C26 N21 C22 C23 -2.1(7) . . . . ?
Pd1 N21 C22 C23 179.5(4) . . . . ?
C26 N21 C22 C1 178.6(4) . . . . ?
Pd1 N21 C22 C1 0.1(5) . . . . ?
C1 C1 C22 N21 -125.0(6) 5_566 . . . ?
C12 C1 C22 N21 58.2(6) . . . . ?
C1 C1 C22 C23 55.7(8) 5_566 . . . ?
C12 C1 C22 C23 -121.1(5) . . . . ?
N21 C22 C23 C24 1.4(8) . . . . ?
C1 C22 C23 C24 -179.3(5) . . . . ?
C22 C23 C24 C25 0.0(8) . . . . ?
C23 C24 C25 C26 -0.6(9) . . . . ?
C22 N21 C26 C25 1.5(7) . . . . ?
Pd1 N21 C26 C25 179.9(4) . . . . ?
C24 C25 C26 N21 -0.1(9) . . . . ?
N21 Pd1 O30 C31 -74.3(4) . . . . ?
N11 Pd1 O30 C31 167(4) . . . . ?
O40 Pd1 O30 C31 108.9(4) . . . . ?
Pd1 O30 C31 O31 6.3(8) . . . . ?
Pd1 O30 C31 C30 -174.5(4) . . . . ?
O30 Pd1 O40 C41 -106.5(4) . . . . ?
N21 Pd1 O40 C41 -173(2) . . . . ?
N11 Pd1 O40 C41 75.1(4) . . . . ?
Pd1 O40 C41 O41 -7.4(8) . . . . ?
Pd1 O40 C41 C40 173.9(4) . . . . ?
